data_1542375
loop_
_publ_author_name
'Wei, Jianpeng'
'Li, Yiming'
'Jiang, Xuefeng'

_publ_section_title
;
 Aqueous Compatible Protocol to Both Alkyl and Aryl Thioamide Synthesis.
;
_journal_issue 2
_journal_name_full 'Organic letters'
_journal_page_first 340
_journal_page_last 343
_journal_paper_doi 10.1021/acs.orglett.5b03541
_journal_volume 18
_journal_year 2016
_chemical_formula_sum 'C11 H19 N O S'
_chemical_formula_weight 213.33
_chemical_name_systematic
; 
 ? 
;
_space_group_IT_number 14
_symmetry_cell_setting monoclinic
_symmetry_space_group_name_Hall '-P 2ybc'
_symmetry_space_group_name_H-M 'P 1 21/c 1'
_atom_sites_solution_hydrogens geom
_atom_sites_solution_primary direct
_atom_sites_solution_secondary difmap
_audit_creation_method SHELXL-97
_cell_angle_alpha 90.00
_cell_angle_beta 90.050(5)
_cell_angle_gamma 90.00
_cell_formula_units_Z 4
_cell_length_a 19.131(3)
_cell_length_b 6.3759(9)
_cell_length_c 9.3218(13)
_cell_measurement_temperature 296(2)
_cell_volume 1137.0(3)
_computing_structure_refinement 'SHELXL-97 (Sheldrick, 2008)'
_computing_structure_solution 'SHELXS-97 (Sheldrick, 2008)'
_diffrn_ambient_temperature 296(2)
_diffrn_measured_fraction_theta_full 1.000
_diffrn_measured_fraction_theta_max 1.000
_diffrn_measurement_device_type 'Bruker Smart Apex II'
_diffrn_radiation_monochromator graphite
_diffrn_radiation_source 'fine-focus sealed tube'
_diffrn_radiation_type MoK\a
_diffrn_radiation_wavelength 0.71073
_diffrn_reflns_av_R_equivalents 0.0881
_diffrn_reflns_av_sigmaI/netI 0.0579
_diffrn_reflns_limit_h_max 22
_diffrn_reflns_limit_h_min -22
_diffrn_reflns_limit_k_max 7
_diffrn_reflns_limit_k_min -7
_diffrn_reflns_limit_l_max 10
_diffrn_reflns_limit_l_min -11
_diffrn_reflns_number 12427
_diffrn_reflns_theta_full 25.00
_diffrn_reflns_theta_max 25.00
_diffrn_reflns_theta_min 1.06
_exptl_absorpt_coefficient_mu 0.254
_exptl_absorpt_correction_T_max 0.9677
_exptl_absorpt_correction_T_min 0.9231
_exptl_absorpt_correction_type multi-scan
_exptl_absorpt_process_details sadabs
_exptl_crystal_colour colorless
_exptl_crystal_density_diffrn 1.246
_exptl_crystal_density_method 'not measured'
_exptl_crystal_description block
_exptl_crystal_F_000 464
_exptl_crystal_size_max 0.32
_exptl_crystal_size_mid 0.29
_exptl_crystal_size_min 0.13
_refine_diff_density_max 0.264
_refine_diff_density_min -0.256
_refine_diff_density_rms 0.079
_refine_ls_extinction_method none
_refine_ls_goodness_of_fit_ref 1.046
_refine_ls_hydrogen_treatment constr
_refine_ls_matrix_type full
_refine_ls_number_parameters 127
_refine_ls_number_reflns 2003
_refine_ls_number_restraints 0
_refine_ls_restrained_S_all 1.046
_refine_ls_R_factor_all 0.0994
_refine_ls_R_factor_gt 0.0505
_refine_ls_shift/su_max 0.000
_refine_ls_shift/su_mean 0.000
_refine_ls_structure_factor_coef Fsqd
_refine_ls_weighting_details 'calc w=1/[\s^2^(Fo^2^)+(0.0866P)^2^+0.0000P] where P=(Fo^2^+2Fc^2^)/3'
_refine_ls_weighting_scheme calc
_refine_ls_wR_factor_gt 0.1287
_refine_ls_wR_factor_ref 0.1673
_reflns_number_gt 1204
_reflns_number_total 2003
_reflns_threshold_expression >2sigma(I)
_cod_data_source_file ol5b03541_si_003.cif
_cod_data_source_block z
_cod_depositor_comments
;
The following automatic conversions were performed:

'_symmetry_cell_setting' value 'Monoclinic' changed to 'monoclinic'
according to
/usr/data/users/saulius/crontab/automatic-downloads/current/ACS/lib/dictionaries/cif_core.dic
dictionary named 'cif_core.dic' version 2.4.2 from 2011-04-26.

Automatic conversion script
Id: cif_fix_values 4268 2015-11-12 08:31:59Z antanas 
;
_cod_original_cell_volume 1137.1(3)
_cod_original_sg_symbol_H-M P2(1)/c
_cod_database_code 1542375

loop_
_symmetry_equiv_pos_as_xyz
'x, y, z'
'-x, y+1/2, -z+1/2'
'-x, -y, -z'
'x, -y-1/2, z-1/2'

loop_
_atom_site_label
_atom_site_type_symbol
_atom_site_fract_x
_atom_site_fract_y
_atom_site_fract_z
_atom_site_U_iso_or_equiv
_atom_site_adp_type
_atom_site_occupancy
_atom_site_symmetry_multiplicity
_atom_site_calc_flag
_atom_site_refinement_flags
S1 S 0.20573(5) 0.75021(16) 0.33202(11) 0.0577(4) Uani 1 1 d .
O1 O 0.03923(12) 1.2690(3) 0.0754(3) 0.0483(6) Uani 1 1 d .
N1 N 0.16024(13) 1.0246(4) 0.1415(3) 0.0388(7) Uani 1 1 d .
C1 C 0.31570(18) 1.1741(6) 0.2583(4) 0.0550(10) Uani 1 1 d .
H1A H 0.2837 1.2921 0.2580 0.066 Uiso 1 1 calc R
H1B H 0.3186 1.1213 0.3557 0.066 Uiso 1 1 calc R
C2 C 0.38777(19) 1.2476(6) 0.2101(5) 0.0695(12) Uani 1 1 d .
H2A H 0.3840 1.3142 0.1169 0.083 Uiso 1 1 calc R
H2B H 0.4055 1.3507 0.2775 0.083 Uiso 1 1 calc R
C3 C 0.43866(19) 1.0648(7) 0.2010(5) 0.0741(13) Uani 1 1 d .
H3A H 0.4831 1.1140 0.1642 0.089 Uiso 1 1 calc R
H3B H 0.4465 1.0080 0.2962 0.089 Uiso 1 1 calc R
C4 C 0.41054(18) 0.8946(7) 0.1042(5) 0.0665(12) Uani 1 1 d .
H4A H 0.4427 0.7770 0.1039 0.080 Uiso 1 1 calc R
H4B H 0.4071 0.9477 0.0069 0.080 Uiso 1 1 calc R
C5 C 0.33884(19) 0.8202(6) 0.1536(4) 0.0550(10) Uani 1 1 d .
H5A H 0.3215 0.7146 0.0877 0.066 Uiso 1 1 calc R
H5B H 0.3429 0.7566 0.2478 0.066 Uiso 1 1 calc R
C6 C 0.28740(15) 1.0022(5) 0.1602(3) 0.0403(8) Uani 1 1 d .
H6A H 0.2838 1.0612 0.0634 0.048 Uiso 1 1 calc R
C7 C 0.21495(16) 0.9340(5) 0.2051(3) 0.0389(8) Uani 1 1 d .
C8 C 0.16326(18) 1.2007(5) 0.0400(4) 0.0441(9) Uani 1 1 d .
H8A H 0.1569 1.1490 -0.0570 0.053 Uiso 1 1 calc R
H8B H 0.2088 1.2672 0.0456 0.053 Uiso 1 1 calc R
C9 C 0.10693(16) 1.3596(5) 0.0744(4) 0.0459(9) Uani 1 1 d .
H9A H 0.1164 1.4210 0.1676 0.055 Uiso 1 1 calc R
H9B H 0.1083 1.4712 0.0038 0.055 Uiso 1 1 calc R
C10 C 0.03652(17) 1.1085(5) 0.1807(4) 0.0467(9) Uani 1 1 d .
H10A H -0.0099 1.0471 0.1813 0.056 Uiso 1 1 calc R
H10B H 0.0449 1.1694 0.2745 0.056 Uiso 1 1 calc R
C11 C 0.08936(15) 0.9397(5) 0.1537(4) 0.0448(9) Uani 1 1 d .
H11A H 0.0879 0.8391 0.2317 0.054 Uiso 1 1 calc R
H11B H 0.0774 0.8665 0.0658 0.054 Uiso 1 1 calc R

loop_
_atom_site_aniso_label
_atom_site_aniso_U_11
_atom_site_aniso_U_22
_atom_site_aniso_U_33
_atom_site_aniso_U_23
_atom_site_aniso_U_13
_atom_site_aniso_U_12
S1 0.0614(7) 0.0582(7) 0.0535(6) 0.0231(5) -0.0054(5) 0.0002(5)
O1 0.0477(14) 0.0437(14) 0.0536(15) 0.0064(12) -0.0082(11) 0.0036(11)
N1 0.0425(16) 0.0353(16) 0.0388(16) 0.0057(12) 0.0002(12) -0.0002(13)
C1 0.053(2) 0.051(2) 0.061(2) -0.011(2) -0.0011(18) -0.0028(18)
C2 0.053(2) 0.071(3) 0.084(3) -0.015(2) 0.004(2) -0.012(2)
C3 0.045(2) 0.093(3) 0.084(3) -0.001(3) 0.002(2) -0.006(2)
C4 0.053(2) 0.075(3) 0.072(3) -0.003(2) 0.008(2) 0.018(2)
C5 0.054(2) 0.050(2) 0.060(2) -0.0091(19) -0.0012(18) 0.0119(18)
C6 0.0428(19) 0.044(2) 0.0341(18) 0.0027(15) 0.0005(14) 0.0051(15)
C7 0.0458(19) 0.0369(19) 0.0341(17) -0.0038(15) -0.0018(14) 0.0047(15)
C8 0.048(2) 0.044(2) 0.0409(19) 0.0065(16) 0.0006(15) 0.0013(16)
C9 0.055(2) 0.037(2) 0.047(2) 0.0022(17) -0.0069(16) 0.0009(17)
C10 0.044(2) 0.049(2) 0.047(2) 0.0058(18) 0.0003(16) 0.0021(17)
C11 0.047(2) 0.039(2) 0.049(2) 0.0016(16) -0.0055(16) -0.0022(16)

loop_
_atom_type_symbol
_atom_type_description
_atom_type_scat_dispersion_real
_atom_type_scat_dispersion_imag
_atom_type_scat_source
C C 0.0033 0.0016 'International Tables Vol C Tables 4.2.6.8 and 6.1.1.4'
H H 0.0000 0.0000 'International Tables Vol C Tables 4.2.6.8 and 6.1.1.4'
N N 0.0061 0.0033 'International Tables Vol C Tables 4.2.6.8 and 6.1.1.4'
O O 0.0106 0.0060 'International Tables Vol C Tables 4.2.6.8 and 6.1.1.4'
S S 0.1246 0.1234 'International Tables Vol C Tables 4.2.6.8 and 6.1.1.4'

loop_
_geom_angle_atom_site_label_1
_geom_angle_atom_site_label_2
_geom_angle_atom_site_label_3
_geom_angle
C9 O1 C10 109.4(2)
C7 N1 C11 122.1(3)
C7 N1 C8 125.9(3)
C11 N1 C8 111.7(2)
C2 C1 C6 111.4(3)
C2 C1 H1A 109.4
C6 C1 H1A 109.4
C2 C1 H1B 109.4
C6 C1 H1B 109.4
H1A C1 H1B 108.0
C3 C2 C1 111.1(3)
C3 C2 H2A 109.4
C1 C2 H2A 109.4
C3 C2 H2B 109.4
C1 C2 H2B 109.4
H2A C2 H2B 108.0
C4 C3 C2 110.9(3)
C4 C3 H3A 109.5
C2 C3 H3A 109.5
C4 C3 H3B 109.5
C2 C3 H3B 109.5
H3A C3 H3B 108.1
C3 C4 C5 111.3(3)
C3 C4 H4A 109.4
C5 C4 H4A 109.4
C3 C4 H4B 109.4
C5 C4 H4B 109.4
H4A C4 H4B 108.0
C6 C5 C4 110.9(3)
C6 C5 H5A 109.5
C4 C5 H5A 109.5
C6 C5 H5B 109.5
C4 C5 H5B 109.5
H5A C5 H5B 108.0
C7 C6 C5 112.6(3)
C7 C6 C1 111.4(3)
C5 C6 C1 110.0(3)
C7 C6 H6A 107.5
C5 C6 H6A 107.5
C1 C6 H6A 107.5
N1 C7 C6 118.1(3)
N1 C7 S1 122.3(2)
C6 C7 S1 119.6(2)
N1 C8 C9 110.3(3)
N1 C8 H8A 109.6
C9 C8 H8A 109.6
N1 C8 H8B 109.6
C9 C8 H8B 109.6
H8A C8 H8B 108.1
O1 C9 C8 112.3(3)
O1 C9 H9A 109.1
C8 C9 H9A 109.1
O1 C9 H9B 109.1
C8 C9 H9B 109.1
H9A C9 H9B 107.9
O1 C10 C11 112.1(3)
O1 C10 H10A 109.2
C11 C10 H10A 109.2
O1 C10 H10B 109.2
C11 C10 H10B 109.2
H10A C10 H10B 107.9
N1 C11 C10 111.9(3)
N1 C11 H11A 109.2
C10 C11 H11A 109.2
N1 C11 H11B 109.2
C10 C11 H11B 109.2
H11A C11 H11B 107.9

loop_
_geom_bond_atom_site_label_1
_geom_bond_atom_site_label_2
_geom_bond_distance
S1 C7 1.675(3)
O1 C9 1.418(4)
O1 C10 1.420(4)
N1 C7 1.334(4)
N1 C11 1.465(4)
N1 C8 1.469(4)
C1 C2 1.525(5)
C1 C6 1.527(4)
C1 H1A 0.9700
C1 H1B 0.9700
C2 C3 1.521(5)
C2 H2A 0.9700
C2 H2B 0.9700
C3 C4 1.510(5)
C3 H3A 0.9700
C3 H3B 0.9700
C4 C5 1.523(5)
C4 H4A 0.9700
C4 H4B 0.9700
C5 C6 1.523(4)
C5 H5A 0.9700
C5 H5B 0.9700
C6 C7 1.512(4)
C6 H6A 0.9800
C8 C9 1.514(4)
C8 H8A 0.9700
C8 H8B 0.9700
C9 H9A 0.9700
C9 H9B 0.9700
C10 C11 1.498(4)
C10 H10A 0.9700
C10 H10B 0.9700
C11 H11A 0.9700
C11 H11B 0.9700

loop_
_geom_torsion_atom_site_label_1
_geom_torsion_atom_site_label_2
_geom_torsion_atom_site_label_3
_geom_torsion_atom_site_label_4
_geom_torsion
C6 C1 C2 C3 -55.8(5)
C1 C2 C3 C4 55.4(5)
C2 C3 C4 C5 -56.2(5)
C3 C4 C5 C6 57.2(4)
C4 C5 C6 C7 178.5(3)
C4 C5 C6 C1 -56.6(4)
C2 C1 C6 C7 -178.2(3)
C2 C1 C6 C5 56.2(4)
C11 N1 C7 C6 166.5(3)
C8 N1 C7 C6 -6.1(5)
C11 N1 C7 S1 -13.8(4)
C8 N1 C7 S1 173.6(2)
C5 C6 C7 N1 -141.6(3)
C1 C6 C7 N1 94.2(3)
C5 C6 C7 S1 38.7(4)
C1 C6 C7 S1 -85.5(3)
C7 N1 C8 C9 -136.5(3)
C11 N1 C8 C9 50.3(3)
C10 O1 C9 C8 60.1(3)
N1 C8 C9 O1 -56.2(3)
C9 O1 C10 C11 -59.0(3)
C7 N1 C11 C10 136.2(3)
C8 N1 C11 C10 -50.3(3)
O1 C10 C11 N1 54.8(4)
